data_2016243
loop_
_publ_author_name
'Sopkov\'a-de Oliveira Santos, Jana'
'Verhaeghe, Pierre'
'Lohier, Jean-Fran\,cois'
'Rathelot, Pascal'
'Vanelle, Patrice'
'Rault, Sylvain'

_publ_section_title
;
 Quinoline derivatives: potential antiparasitic and antiviral agents
;
_journal_coeditor_code FA3106
_journal_issue 11
_journal_name_full 'Acta Crystallographica Section C'
_journal_page_first o643
_journal_page_last o645
_journal_paper_doi 10.1107/S0108270107046550
_journal_volume 63
_journal_year 2007
_chemical_formula_iupac 'C13 H12 N2 O2'
_chemical_formula_moiety 'C13 H12 N2 O2'
_chemical_formula_sum 'C13 H12 N2 O2'
_chemical_formula_weight 228.25
_chemical_melting_point 363
_chemical_name_systematic
;
2-(2-methylprop-1-enyl)-8-nitroquinoline
;
_space_group_IT_number 62
_symmetry_cell_setting orthorhombic
_symmetry_space_group_name_Hall '-P 2ac 2n'
_symmetry_space_group_name_H-M 'P n m a'
_atom_sites_solution_hydrogens difmap
_atom_sites_solution_primary direct
_atom_sites_solution_secondary difmap
_audit_creation_method SHELXL-97
_cell_angle_alpha 90.00
_cell_angle_beta 90.00
_cell_angle_gamma 90.00
_cell_formula_units_Z 4
_cell_length_a 11.5578(5)
_cell_length_b 6.8987(3)
_cell_length_c 13.9900(6)
_cell_measurement_reflns_used 9387
_cell_measurement_temperature 150(2)
_cell_measurement_theta_max 33.15
_cell_measurement_theta_min 2.29
_cell_volume 1115.48(8)
_computing_cell_refinement APEX2
_computing_data_collection APEX2
_computing_data_reduction SAINT
_computing_molecular_graphics 'ORTEP-3 (Farrugia, 1997)'
_computing_publication_material 'SHELXL97 (Sheldrick, 1997)'
_computing_structure_refinement 'SHELXL97 (Sheldrick, 1997)'
_computing_structure_solution 'SHELXTL (Sheldrick, 1990)'
_diffrn_ambient_temperature 150(2)
_diffrn_measured_fraction_theta_full 0.999
_diffrn_measured_fraction_theta_max 0.999
_diffrn_measurement_device_type 'Bruker APEXII CCD area-detector'
_diffrn_measurement_method 'phi and omega scans'
_diffrn_radiation_monochromator graphite
_diffrn_radiation_source 'sealed tube'
_diffrn_radiation_type MoK\a
_diffrn_radiation_wavelength 0.71073
_diffrn_reflns_av_R_equivalents 0.0264
_diffrn_reflns_av_sigmaI/netI 0.0099
_diffrn_reflns_limit_h_max 17
_diffrn_reflns_limit_h_min -17
_diffrn_reflns_limit_k_max 10
_diffrn_reflns_limit_k_min -10
_diffrn_reflns_limit_l_max 21
_diffrn_reflns_limit_l_min -21
_diffrn_reflns_number 53490
_diffrn_reflns_theta_full 33.17
_diffrn_reflns_theta_max 33.17
_diffrn_reflns_theta_min 2.91
_diffrn_standards_decay_% 0
_exptl_absorpt_coefficient_mu 0.094
_exptl_absorpt_correction_type none
_exptl_crystal_colour 'translucent pale orange'
_exptl_crystal_density_diffrn 1.359
_exptl_crystal_density_method 'not measured'
_exptl_crystal_description prism
_exptl_crystal_F_000 480
_exptl_crystal_size_max 0.542
_exptl_crystal_size_mid 0.254
_exptl_crystal_size_min 0.202
_refine_diff_density_max 0.526
_refine_diff_density_min -0.188
_refine_ls_extinction_method none
_refine_ls_goodness_of_fit_ref 1.093
_refine_ls_hydrogen_treatment refall
_refine_ls_matrix_type full
_refine_ls_number_parameters 132
_refine_ls_number_reflns 2280
_refine_ls_number_restraints 0
_refine_ls_restrained_S_all 1.093
_refine_ls_R_factor_all 0.0462
_refine_ls_R_factor_gt 0.0395
_refine_ls_shift/su_max 0.001
_refine_ls_shift/su_mean 0.000
_refine_ls_structure_factor_coef Fsqd
_refine_ls_weighting_details 'calc w=1/[\s^2^(Fo^2^)+(0.0772P)^2^+0.2065P] where P=(Fo^2^+2Fc^2^)/3'
_refine_ls_weighting_scheme calc
_refine_ls_wR_factor_gt 0.1173
_refine_ls_wR_factor_ref 0.1288
_reflns_number_gt 1973
_reflns_number_total 2280
_reflns_threshold_expression >2sigma(I)
_cod_data_source_file fa3106.cif
_cod_data_source_block II
_cod_depositor_comments
;
The following automatic conversions were performed:
'_symmetry_cell_setting' value 'Orthorhombic' changed to 'orthorhombic'
according to '/home/saulius/struct/CIF-dictionaries/cif_core.dic'
dictionary named 'cif_core.dic' version 2.4.1 from
2010-06-29.

'_exptl_absorpt_correction_type' value 'None' changed to
'none' according to '/home/saulius/struct/CIF-dictionaries/cif_core.dic'
dictionary named 'cif_core.dic' version 2.4.1 from
2010-06-29.

'_geom_bond_publ_flag' value 'YES' changed to 'yes' according
to '/home/saulius/struct/CIF-dictionaries/cif_core.dic' dictionary named
'cif_core.dic' version 2.4.1 from 2010-06-29 (2 times).

Automatic conversion script
Id: cif_fix_enum 1527 2010-12-29 10:47:43Z saulius 

The following automatic conversions were performed:

'_symmetry_cell_setting' value 'Orthorhombic' changed to
'orthorhombic' according to
/home/saulius/struct/CIF-dictionaries/cif_core.dic dictionary named
'cif_core.dic' version 2.4.1 from
2010-06-29.

'_exptl_absorpt_correction_type' value 'None' changed to
'none' according to
/home/saulius/struct/CIF-dictionaries/cif_core.dic dictionary named
'cif_core.dic' version 2.4.1 from 2010-06-29.

'_geom_bond_publ_flag'
value 'YES' changed to 'yes' according to
/home/saulius/struct/CIF-dictionaries/cif_core.dic dictionary named
'cif_core.dic' version 2.4.1 from 2010-06-29 (2 times).

Automatic conversion script
Id: cif_fix_values 1715 2011-07-08 13:25:40Z adriana 
;
_cod_original_sg_symbol_Hall '-P 2yn'
_cod_original_sg_symbol_H-M 'Pnma '
_cod_database_code 2016243
_cod_database_fobs_code 2016243

loop_
_symmetry_equiv_pos_as_xyz
'x, y, z'
'-x+1/2, -y, z+1/2'
'-x, y+1/2, -z'
'x+1/2, -y+1/2, -z+1/2'
'-x, -y, -z'
'x-1/2, y, -z-1/2'
'x, -y-1/2, z'
'-x-1/2, y-1/2, z-1/2'

loop_
_atom_site_type_symbol
_atom_site_label
_atom_site_fract_x
_atom_site_fract_y
_atom_site_fract_z
_atom_site_U_iso_or_equiv
_atom_site_adp_type
_atom_site_calc_flag
_atom_site_refinement_flags
_atom_site_occupancy
N N1 0.78011(7) 0.2500 0.47854(6) 0.01658(17) Uani d S 1
C C2 0.74002(8) 0.2500 0.56744(6) 0.01613(17) Uani d S 1
C C3 0.81541(8) 0.2500 0.64820(7) 0.01892(19) Uani d S 1
H H3 0.7777(15) 0.2500 0.7138(12) 0.024(4) Uiso d S 1
C C4 0.93238(8) 0.2500 0.63549(7) 0.01976(19) Uani d S 1
H H4 0.9854(16) 0.2500 0.6928(13) 0.029(4) Uiso d S 1
C C4A 0.97806(8) 0.2500 0.54161(7) 0.01659(18) Uani d S 1
C C5 1.09778(8) 0.2500 0.52090(7) 0.01963(19) Uani d S 1
H H5 1.1507(16) 0.2500 0.5747(13) 0.032(4) Uiso d S 1
C C6 1.13621(8) 0.2500 0.42820(7) 0.0213(2) Uani d S 1
H H6 1.2220(16) 0.2500 0.4085(13) 0.030(4) Uiso d S 1
C C7 1.05655(9) 0.2500 0.35169(7) 0.0209(2) Uani d S 1
H H7 1.0837(15) 0.2500 0.2831(13) 0.028(4) Uiso d S 1
C C8 0.94126(8) 0.2500 0.37234(6) 0.01737(18) Uani d S 1
C C8A 0.89640(8) 0.2500 0.46641(6) 0.01502(17) Uani d S 1
C C9 0.61516(8) 0.2500 0.58622(7) 0.01895(19) Uani d S 1
H H9 0.5940(15) 0.2500 0.6555(13) 0.030(4) Uiso d S 1
C C10 0.52460(8) 0.2500 0.52559(7) 0.01916(19) Uani d S 1
C C11 0.53000(9) 0.2500 0.41864(8) 0.0235(2) Uani d S 1
H H11A 0.4861(14) 0.137(3) 0.3953(11) 0.057(4) Uiso d . 1
H H11B 0.6076(19) 0.2500 0.3924(15) 0.044(5) Uiso d S 1
C C12 0.40412(9) 0.2500 0.56518(9) 0.0261(2) Uani d S 1
H H12A 0.3640(12) 0.134(2) 0.5456(9) 0.035(3) Uiso d . 1
H H12B 0.4061(18) 0.2500 0.6342(15) 0.041(5) Uiso d S 1
N N2 0.85661(8) 0.2500 0.29425(6) 0.0234(2) Uani d S 1
O O1 0.82404(8) 0.09482(13) 0.26381(6) 0.0468(2) Uani d . 1

loop_
_atom_site_aniso_label
_atom_site_aniso_U_11
_atom_site_aniso_U_22
_atom_site_aniso_U_33
_atom_site_aniso_U_12
_atom_site_aniso_U_13
_atom_site_aniso_U_23
N1 0.0114(3) 0.0229(4) 0.0155(3) 0.000 -0.0002(2) 0.000
C2 0.0119(3) 0.0212(4) 0.0154(4) 0.000 -0.0002(3) 0.000
C3 0.0141(4) 0.0288(5) 0.0139(4) 0.000 -0.0001(3) 0.000
C4 0.0135(4) 0.0300(5) 0.0157(4) 0.000 -0.0019(3) 0.000
C4A 0.0120(3) 0.0214(4) 0.0164(4) 0.000 -0.0010(3) 0.000
C5 0.0117(4) 0.0282(5) 0.0191(4) 0.000 -0.0014(3) 0.000
C6 0.0126(4) 0.0303(5) 0.0210(4) 0.000 0.0014(3) 0.000
C7 0.0145(4) 0.0304(5) 0.0177(4) 0.000 0.0023(3) 0.000
C8 0.0135(4) 0.0237(4) 0.0149(4) 0.000 -0.0007(3) 0.000
C8A 0.0116(3) 0.0187(4) 0.0148(4) 0.000 -0.0004(3) 0.000
C9 0.0118(4) 0.0275(4) 0.0175(4) 0.000 0.0009(3) 0.000
C10 0.0124(4) 0.0243(4) 0.0208(4) 0.000 -0.0006(3) 0.000
C11 0.0166(4) 0.0328(5) 0.0210(4) 0.000 -0.0048(3) 0.000
C12 0.0119(4) 0.0377(6) 0.0287(5) 0.000 0.0009(3) 0.000
N2 0.0159(4) 0.0396(5) 0.0147(4) 0.000 -0.0001(3) 0.000
O1 0.0513(5) 0.0502(5) 0.0390(4) -0.0147(4) -0.0213(3) -0.0059(3)

loop_
_atom_type_symbol
_atom_type_description
_atom_type_scat_dispersion_real
_atom_type_scat_dispersion_imag
_atom_type_scat_source
C C 0.0033 0.0016 'International Tables Vol C Tables 4.2.6.8 and 6.1.1.4'
H H 0.0000 0.0000 'International Tables Vol C Tables 4.2.6.8 and 6.1.1.4'
N N 0.0061 0.0033 'International Tables Vol C Tables 4.2.6.8 and 6.1.1.4'
O O 0.0106 0.0060 'International Tables Vol C Tables 4.2.6.8 and 6.1.1.4'

loop_
_geom_angle_atom_site_label_1
_geom_angle_atom_site_label_2
_geom_angle_atom_site_label_3
_geom_angle_site_symmetry_1
_geom_angle_site_symmetry_3
_geom_angle
C2 N1 C8A . . 117.63(8)
N1 C2 C3 . . 121.93(8)
N1 C2 C9 . . 120.76(8)
C3 C2 C9 . . 117.32(8)
C4 C3 C2 . . 120.15(9)
C4 C3 H3 . . 122.9(10)
C2 C3 H3 . . 117.0(10)
C3 C4 C4A . . 119.40(9)
C3 C4 H4 . . 119.9(10)
C4A C4 H4 . . 120.7(10)
C8A C4A C5 . . 120.07(9)
C8A C4A C4 . . 116.20(8)
C5 C4A C4 . . 123.73(9)
C6 C5 C4A . . 120.73(9)
C6 C5 H5 . . 122.0(11)
C4A C5 H5 . . 117.3(11)
C5 C6 C7 . . 120.39(9)
C5 C6 H6 . . 124.5(11)
C7 C6 H6 . . 115.1(11)
C8 C7 C6 . . 118.47(9)
C8 C7 H7 . . 120.3(10)
C6 C7 H7 . . 121.2(10)
C7 C8 C8A . . 123.74(9)
C7 C8 N2 . . 119.61(8)
C8A C8 N2 . . 116.65(8)
N1 C8A C4A . . 124.70(9)
N1 C8A C8 . . 118.70(8)
C4A C8A C8 . . 116.60(8)
C10 C9 C2 . . 130.66(9)
C10 C9 H9 . . 114.8(10)
C2 C9 H9 . . 114.5(10)
C9 C10 C11 . . 126.63(9)
C9 C10 C12 . . 119.29(9)
C11 C10 C12 . . 114.08(9)
C10 C11 H11A . . 108.0(9)
C10 C11 H11B . . 114.6(12)
H11A C11 H11B . . 110.5(11)
C10 C12 H12A . . 110.0(8)
C10 C12 H12B . . 110.3(12)
H12A C12 H12B . . 107.2(10)
O1 N2 O1 . 7_565 124.08(10)
O1 N2 C8 . . 117.96(5)
O1 N2 C8 7_565 . 117.96(5)

loop_
_geom_bond_atom_site_label_1
_geom_bond_atom_site_label_2
_geom_bond_site_symmetry_2
_geom_bond_distance
_geom_bond_publ_flag
N1 C2 . 1.3272(12) ?
N1 C8A . 1.3547(11) ?
C2 C3 . 1.4269(13) ?
C2 C9 . 1.4668(13) yes
C3 C4 . 1.3635(13) ?
C3 H3 . 1.016(17) ?
C4 C4A . 1.4155(13) ?
C4 H4 . 1.010(18) ?
C4A C8A . 1.4135(13) ?
C4A C5 . 1.4137(13) ?
C5 C6 . 1.3708(14) ?
C5 H5 . 0.970(19) ?
C6 C7 . 1.4119(14) ?
C6 H6 . 1.029(19) ?
C7 C8 . 1.3634(13) ?
C7 H7 . 1.010(18) ?
C8 C8A . 1.4145(12) ?
C8 N2 . 1.4666(12) ?
C9 C10 . 1.3472(13) yes
C9 H9 . 1.000(18) ?
C10 C11 . 1.4976(15) ?
C10 C12 . 1.4986(14) ?
C11 H11A . 0.988(17) ?
C11 H11B . 0.97(2) ?
C12 H12A . 0.965(14) ?
C12 H12B . 0.97(2) ?
N2 O1 . 1.2120(9) ?
N2 O1 7_565 1.2120(9) ?

loop_
_geom_hbond_atom_site_label_D
_geom_hbond_atom_site_label_H
_geom_hbond_atom_site_label_A
_geom_hbond_distance_DH
_geom_hbond_distance_HA
_geom_hbond_distance_DA
_geom_hbond_angle_DHA
C11 H11B N1 0.97(2) 2.33(2) 3.0097(13) 126.6(16)
